data_2102396
loop_
_publ_author_name
'Marsh, Richard E.'

_publ_section_title
;
 Space group <i>Cc</i>: an update
;
_journal_issue 2
_journal_name_full 'Acta Crystallographica Section B'
_journal_page_first 252
_journal_page_last 253
_journal_paper_doi 10.1107/S0108768104003878
_journal_volume 60
_journal_year 2004
_chemical_formula_moiety 'C8 H22 N2 I4 Pt2'
_chemical_formula_sum 'C8 H22 I4 N2 Pt2'
_space_group_crystal_system monoclinic
_space_group_IT_number 15
_space_group_name_Hall '-C 2yc'
_space_group_name_H-M_alt 'C 1 2/c 1'
_audit_creation_method CRYM
_cell_angle_alpha 90
_cell_angle_beta 100.47
_cell_angle_gamma 90
_cell_formula_units_Z 4
_cell_length_a 20.5580
_cell_length_b 7.2540
_cell_length_c 13.7900
_cell_volume 2022.232
_cod_data_source_file bk0142.cif
_cod_data_source_block NURNIX
_cod_depositor_comments
;
 Updating space group information and adding the symmetry operation list.

 Antanas Vaitkus,
 2018-06-14

 Adding the _cell_formula_units_Z data item.

 Antanas Vaitkus,
 2017-08-05

  Added moiety chemical formula from Marsh (2004) paper.
  The summary chemical formula is calculated from moiety formula using
  AdHocParser
  (svn://www.crystallography.net/cod-tools/trunk/Formulae/AdHocParser.yp,
  revision 1441.)

  Andrius Merkys
  2013-11-11
;
_cod_original_sg_symbol_H-M C2/c
_cod_database_code 2102396

loop_
_space_group_symop_id
_space_group_symop_operation_xyz
1 x,y,z
2 -x,y,-z+1/2
3 -x,-y,-z
4 x,-y,z+1/2
5 x+1/2,y+1/2,z
6 -x+1/2,y+1/2,-z+1/2
7 -x+1/2,-y+1/2,-z
8 x+1/2,-y+1/2,z+1/2

loop_
_atom_site_label
_atom_site_type_symbol
_atom_site_fract_x
_atom_site_fract_y
_atom_site_fract_z
Pt1 Pt 0.33871 0.81975 -0.00718
I1 I 0.27778 0.64955 0.11520
I2 I 0.45139 0.77225 0.10680
N1 N 0.38460 0.96510 -0.10475
H1 H 0.42750 0.97550 -0.07500
C1 C 0.38490 0.86945 -0.20125
H3 H 0.40750 0.94650 -0.24250
H4 H 0.33950 0.85250 -0.23450
C3 C 0.36030 1.15535 -0.12325
H7 H 0.31450 1.15300 -0.15650
H8 H 0.38650 1.21750 -0.16550
C7 C 0.41900 0.68370 -0.18825
H17 H 0.40950 0.61800 -0.24550
H19 H 0.46350 0.69950 -0.17250
H18 H 0.40600 0.61600 -0.13900
C8 C 0.36545 1.25980 -0.02560
H20 H 0.34050 1.36350 -0.03450
H22 H 0.35050 1.18750 0.01900
H21 H 0.40800 1.29350 -0.00050
